data_4321557
loop_
_publ_author_name
'Chuan He'
'Stephen J. Lippard'

_publ_section_title
;
 Synthesis and Characterization of Several Dicopper(I) Complexes and a
 Spin-Delocalized Dicopper(I,II) Mixed-Valence Complex Using a
 1,8-Naphthyridine-Based Dinucleating Ligand
;
_journal_name_full 'Inorganic Chemistry'
_journal_page_first 5225
_journal_page_last 5231
_journal_paper_doi 10.1021/ic0005339
_journal_volume 39
_journal_year 2000
_chemical_formula_sum 'C52 H58 Cu2 F6 N8 O7 S2'
_chemical_formula_weight 1212.26
_chemical_name_common '[Cu2(TBAN)(1-Me-Im)2](OTf)2'
_chemical_name_systematic
; 
 ? 
;
_space_group_IT_number 2
_symmetry_cell_setting triclinic
_symmetry_space_group_name_Hall '-P 1'
_symmetry_space_group_name_H-M 'P -1'
_atom_sites_solution_hydrogens geom
_atom_sites_solution_primary direct
_atom_sites_solution_secondary difmap
_audit_creation_method SHELXL-97
_cell_angle_alpha 72.8750(10)
_cell_angle_beta 88.5070(10)
_cell_angle_gamma 68.7790(10)
_cell_formula_units_Z 2
_cell_length_a 11.8651(2)
_cell_length_b 12.5037(2)
_cell_length_c 20.9961(4)
_cell_measurement_temperature 188(2)
_cell_volume 2763.61(9)
_computing_structure_refinement 'SHELXL-97 (Sheldrick, 1997)'
_computing_structure_solution 'SHELXS-97 (Sheldrick, 1990)'
_diffrn_ambient_temperature 188(2)
_diffrn_measured_fraction_theta_full 0.888
_diffrn_measured_fraction_theta_max 0.888
_diffrn_radiation_monochromator graphite
_diffrn_radiation_source 'fine-focus sealed tube'
_diffrn_radiation_type MoK\a
_diffrn_radiation_wavelength 0.71073
_diffrn_reflns_av_R_equivalents 0.0364
_diffrn_reflns_av_sigmaI/netI 0.0748
_diffrn_reflns_limit_h_max 14
_diffrn_reflns_limit_h_min -15
_diffrn_reflns_limit_k_max 14
_diffrn_reflns_limit_k_min -16
_diffrn_reflns_limit_l_max 23
_diffrn_reflns_limit_l_min -27
_diffrn_reflns_number 17447
_diffrn_reflns_theta_full 28.28
_diffrn_reflns_theta_max 28.28
_diffrn_reflns_theta_min 1.81
_exptl_absorpt_coefficient_mu 0.923
_exptl_crystal_density_diffrn 1.457
_exptl_crystal_density_method 'not measured'
_exptl_crystal_F_000 1252
_refine_diff_density_max 0.699
_refine_diff_density_min -0.756
_refine_diff_density_rms 0.075
_refine_ls_extinction_method none
_refine_ls_goodness_of_fit_ref 0.837
_refine_ls_hydrogen_treatment mixed
_refine_ls_matrix_type full
_refine_ls_number_parameters 669
_refine_ls_number_reflns 12188
_refine_ls_number_restraints 0
_refine_ls_restrained_S_all 0.837
_refine_ls_R_factor_all 0.0638
_refine_ls_R_factor_gt 0.0443
_refine_ls_shift/su_max 0.002
_refine_ls_shift/su_mean 0.000
_refine_ls_structure_factor_coef Fsqd
_refine_ls_weighting_details 'calc w=1/[\s^2^(Fo^2^)+(0.1000P)^2^+0.0000P] where P=(Fo^2^+2Fc^2^)/3'
_refine_ls_weighting_scheme calc
_refine_ls_wR_factor_gt 0.1259
_refine_ls_wR_factor_ref 0.1358
_reflns_number_gt 8637
_reflns_number_total 12188
_reflns_threshold_expression >2sigma(I)
_cod_data_source_file ic0005339_4.cif
_cod_data_source_block Compound4
_cod_original_cell_volume 2763.62(8)
_cod_database_code 4321557

loop_
_symmetry_equiv_pos_as_xyz
'x, y, z'
'-x, -y, -z'

loop_
_atom_site_label
_atom_site_type_symbol
_atom_site_fract_x
_atom_site_fract_y
_atom_site_fract_z
_atom_site_U_iso_or_equiv
_atom_site_adp_type
_atom_site_occupancy
_atom_site_symmetry_multiplicity
_atom_site_calc_flag
_atom_site_refinement_flags
_atom_site_disorder_assembly
_atom_site_disorder_group
Cu1 Cu 0.45776(3) 0.43423(3) 0.227278(15) 0.02982(10) Uani 1 1 d . . .
Cu2 Cu 0.54406(3) 0.59576(3) 0.250489(17) 0.03184(10) Uani 1 1 d . . .
N1 N 0.55574(18) 0.44647(18) 0.15149(10) 0.0223(4) Uani 1 1 d . . .
N2 N 0.66946(18) 0.53023(18) 0.19580(10) 0.0245(4) Uani 1 1 d . . .
N3 N 0.42042(19) 0.29510(19) 0.18230(11) 0.0271(4) Uani 1 1 d . . .
N4 N 0.6754(2) 0.6907(2) 0.26586(11) 0.0324(5) Uani 1 1 d . . .
N5 N 0.3752(2) 0.4214(2) 0.30682(11) 0.0311(5) Uani 1 1 d . . .
N6 N 0.3488(3) 0.3854(2) 0.41412(12) 0.0445(6) Uani 1 1 d . . .
N7 N 0.4017(2) 0.6639(2) 0.29168(12) 0.0332(5) Uani 1 1 d . . .
N8 N 0.2074(2) 0.7533(2) 0.30202(12) 0.0383(6) Uani 1 1 d . . .
C1 C 0.5377(2) 0.3975(2) 0.10613(12) 0.0249(5) Uani 1 1 d . . .
C2 C 0.6127(2) 0.3846(2) 0.05332(13) 0.0303(6) Uani 1 1 d . . .
H2A H 0.5940 0.3544 0.0201 0.036 Uiso 1 1 calc R . .
C3 C 0.7117(2) 0.4156(2) 0.05034(13) 0.0310(6) Uani 1 1 d . . .
H3A H 0.7635 0.4060 0.0155 0.037 Uiso 1 1 calc R . .
C4 C 0.8421(2) 0.4890(3) 0.10354(14) 0.0355(6) Uani 1 1 d . . .
H4A H 0.9000 0.4771 0.0716 0.043 Uiso 1 1 calc R . .
C5 C 0.8598(2) 0.5315(3) 0.15299(15) 0.0364(6) Uani 1 1 d . . .
H5A H 0.9321 0.5457 0.1576 0.044 Uiso 1 1 calc R . .
C6 C 0.7695(2) 0.5549(2) 0.19806(13) 0.0286(5) Uani 1 1 d . . .
C7 C 0.6538(2) 0.4809(2) 0.14817(12) 0.0225(5) Uani 1 1 d . . .
C8 C 0.7368(2) 0.4622(2) 0.09951(13) 0.0277(5) Uani 1 1 d . . .
C9 C 0.4313(2) 0.3568(2) 0.11248(13) 0.0280(5) Uani 1 1 d . . .
H9A H 0.3556 0.4277 0.0944 0.034 Uiso 1 1 calc R . .
H9B H 0.4415 0.3016 0.0855 0.034 Uiso 1 1 calc R . .
C10 C 0.5028(3) 0.1673(2) 0.20488(16) 0.0369(6) Uani 1 1 d . . .
H10A H 0.4879 0.1264 0.1740 0.044 Uiso 1 1 calc R . .
H10B H 0.4837 0.1282 0.2499 0.044 Uiso 1 1 calc R . .
C11 C 0.6350(3) 0.1503(2) 0.20786(14) 0.0340(6) Uani 1 1 d . . .
C12 C 0.7111(3) 0.1032(3) 0.16375(16) 0.0443(7) Uani 1 1 d . . .
H12A H 0.6810 0.0769 0.1321 0.053 Uiso 1 1 calc R . .
C13 C 0.8323(3) 0.0939(3) 0.16534(18) 0.0570(10) Uani 1 1 d . . .
H13A H 0.8841 0.0618 0.1348 0.068 Uiso 1 1 calc R . .
C14 C 0.8760(3) 0.1316(3) 0.21163(19) 0.0556(9) Uani 1 1 d . . .
H14A H 0.9577 0.1272 0.2122 0.067 Uiso 1 1 calc R . .
C15 C 0.8023(3) 0.1753(3) 0.25647(18) 0.0493(8) Uani 1 1 d . . .
H15A H 0.8331 0.2000 0.2886 0.059 Uiso 1 1 calc R . .
C16 C 0.6832(3) 0.1835(3) 0.25519(15) 0.0396(7) Uani 1 1 d . . .
H16A H 0.6332 0.2125 0.2872 0.048 Uiso 1 1 calc R . .
C17 C 0.2935(2) 0.3072(3) 0.19587(14) 0.0311(6) Uani 1 1 d . . .
H17A H 0.2424 0.3941 0.1830 0.037 Uiso 1 1 calc R . .
H17B H 0.2916 0.2733 0.2447 0.037 Uiso 1 1 calc R . .
C18 C 0.2369(2) 0.2470(2) 0.16048(14) 0.0310(6) Uani 1 1 d . . .
C19 C 0.1708(2) 0.3099(3) 0.09829(15) 0.0339(6) Uani 1 1 d . . .
H19A H 0.1626 0.3912 0.0773 0.041 Uiso 1 1 calc R . .
C20 C 0.1171(3) 0.2556(3) 0.06670(17) 0.0427(7) Uani 1 1 d . . .
H20A H 0.0718 0.2998 0.0244 0.051 Uiso 1 1 calc R . .
C21 C 0.1289(3) 0.1372(3) 0.09632(18) 0.0463(8) Uani 1 1 d . . .
H21A H 0.0924 0.0998 0.0744 0.056 Uiso 1 1 calc R . .
C22 C 0.1936(3) 0.0738(3) 0.15765(19) 0.0473(8) Uani 1 1 d . . .
H22A H 0.2025 -0.0078 0.1779 0.057 Uiso 1 1 calc R . .
C23 C 0.2464(3) 0.1284(3) 0.19041(16) 0.0401(7) Uani 1 1 d . . .
H23A H 0.2890 0.0845 0.2334 0.048 Uiso 1 1 calc R . .
C24 C 0.7883(2) 0.6041(3) 0.25279(15) 0.0348(6) Uani 1 1 d . . .
H24A H 0.8231 0.5364 0.2944 0.042 Uiso 1 1 calc R . .
H24B H 0.8476 0.6439 0.2399 0.042 Uiso 1 1 calc R . .
C25 C 0.6730(3) 0.6890(3) 0.33639(14) 0.0347(6) Uani 1 1 d . . .
H25A H 0.6832 0.6064 0.3641 0.042 Uiso 1 1 calc R . .
H25B H 0.5910 0.7429 0.3419 0.042 Uiso 1 1 calc R . .
C26 C 0.7645(3) 0.7249(2) 0.36555(13) 0.0317(6) Uani 1 1 d . . .
C27 C 0.8676(3) 0.6380(3) 0.40486(14) 0.0350(6) Uani 1 1 d . . .
H27A H 0.8862 0.5556 0.4088 0.042 Uiso 1 1 calc R . .
C28 C 0.9441(3) 0.6692(3) 0.43855(15) 0.0413(7) Uani 1 1 d . . .
H28A H 1.0139 0.6084 0.4657 0.050 Uiso 1 1 calc R . .
C29 C 0.9183(3) 0.7899(3) 0.43253(16) 0.0434(7) Uani 1 1 d . . .
H29A H 0.9691 0.8115 0.4564 0.052 Uiso 1 1 calc R . .
C30 C 0.8188(3) 0.8774(3) 0.39177(16) 0.0452(7) Uani 1 1 d . . .
H30A H 0.8027 0.9600 0.3861 0.054 Uiso 1 1 calc R . .
C31 C 0.7418(3) 0.8456(3) 0.35880(15) 0.0393(7) Uani 1 1 d . . .
H31A H 0.6727 0.9068 0.3313 0.047 Uiso 1 1 calc R . .
C32 C 0.6460(4) 0.8146(3) 0.21975(17) 0.0514(9) Uani 1 1 d . . .
H32A H 0.7184 0.8364 0.2190 0.062 Uiso 1 1 calc R . .
H32B H 0.5805 0.8716 0.2370 0.062 Uiso 1 1 calc R . .
C33 C 0.6063(3) 0.8279(2) 0.14959(14) 0.0358(6) Uani 1 1 d . . .
C34 C 0.4884(3) 0.8387(3) 0.13504(18) 0.0524(8) Uani 1 1 d . . .
H34A H 0.4353 0.8392 0.1697 0.063 Uiso 1 1 calc R . .
C35 C 0.4457(5) 0.8486(4) 0.0730(3) 0.0860(16) Uani 1 1 d . . .
H35A H 0.3640 0.8573 0.0646 0.103 Uiso 1 1 calc R . .
C36 C 0.5203(7) 0.8457(4) 0.0243(3) 0.107(2) Uani 1 1 d . . .
H36A H 0.4915 0.8497 -0.0185 0.129 Uiso 1 1 calc R . .
C37 C 0.6354(6) 0.8374(4) 0.0341(2) 0.106(2) Uani 1 1 d . . .
H37A H 0.6863 0.8367 -0.0015 0.128 Uiso 1 1 calc R . .
C38 C 0.6807(4) 0.8294(4) 0.0994(2) 0.0737(13) Uani 1 1 d . . .
H38A H 0.7610 0.8253 0.1070 0.088 Uiso 1 1 calc R . .
C39 C 0.4298(3) 0.3757(3) 0.36831(14) 0.0387(7) Uani 1 1 d . . .
H39A H 0.5154 0.3406 0.3786 0.046 Uiso 1 1 calc R . .
C40 C 0.2529(3) 0.4637(3) 0.31401(15) 0.0377(6) Uani 1 1 d . . .
H40A H 0.1903 0.5018 0.2783 0.045 Uiso 1 1 calc R . .
C41 C 0.2358(3) 0.4426(3) 0.37949(16) 0.0467(8) Uani 1 1 d . . .
H41A H 0.1600 0.4634 0.3982 0.056 Uiso 1 1 calc R . .
C42 C 0.3781(4) 0.3503(4) 0.48678(17) 0.0748(13) Uani 1 1 d . . .
H42A H 0.4663 0.3108 0.4972 0.112 Uiso 1 1 calc R . .
H42B H 0.3390 0.2945 0.5099 0.112 Uiso 1 1 calc R . .
H42C H 0.3486 0.4223 0.5016 0.112 Uiso 1 1 calc R . .
C43 C 0.2917(3) 0.7225(2) 0.25988(14) 0.0341(6) Uani 1 1 d . . .
H43A H 0.2744 0.7406 0.2131 0.041 Uiso 1 1 calc R . .
C44 C 0.3866(3) 0.6558(3) 0.35816(15) 0.0409(7) Uani 1 1 d . . .
H44A H 0.4498 0.6179 0.3935 0.049 Uiso 1 1 calc R . .
C45 C 0.2677(3) 0.7104(3) 0.36508(16) 0.0456(8) Uani 1 1 d . . .
H45A H 0.2325 0.7178 0.4055 0.055 Uiso 1 1 calc R . .
C46 C 0.0766(3) 0.8131(3) 0.28487(19) 0.0588(10) Uani 1 1 d . . .
H46A H 0.0589 0.8350 0.2364 0.088 Uiso 1 1 calc R . .
H46B H 0.0469 0.8861 0.2988 0.088 Uiso 1 1 calc R . .
H46C H 0.0362 0.7585 0.3079 0.088 Uiso 1 1 calc R . .
S1 S 0.12919(6) 0.66333(6) 0.11547(3) 0.03077(15) Uani 1 1 d . . .
O1 O 0.09231(19) 0.61280(18) 0.07028(10) 0.0398(5) Uani 1 1 d . . .
O2 O 0.0629(2) 0.6630(2) 0.17365(11) 0.0503(6) Uani 1 1 d . . .
O3 O 0.2584(2) 0.6272(2) 0.12801(13) 0.0543(6) Uani 1 1 d . . .
C47 C 0.0811(3) 0.8225(3) 0.06817(17) 0.0448(7) Uani 1 1 d . . .
F1 F 0.1314(2) 0.8390(2) 0.01100(11) 0.0719(7) Uani 1 1 d . . .
F2 F -0.0385(2) 0.87392(18) 0.05389(12) 0.0688(6) Uani 1 1 d . . .
F3 F 0.1119(2) 0.88263(17) 0.10345(11) 0.0682(6) Uani 1 1 d . . .
S2 S 0.75014(8) 0.33931(7) 0.42872(4) 0.04270(19) Uani 1 1 d . . .
O4 O 0.8586(3) 0.3554(2) 0.44382(17) 0.0797(10) Uani 1 1 d . . .
O5 O 0.6513(3) 0.3789(2) 0.46722(13) 0.0682(7) Uani 1 1 d . . .
O6 O 0.7169(2) 0.3696(2) 0.35873(11) 0.0515(6) Uani 1 1 d . . .
C48 C 0.7951(3) 0.1755(3) 0.45769(16) 0.0418(7) Uani 1 1 d . . .
F4 F 0.8862(2) 0.12070(19) 0.42704(13) 0.0688(6) Uani 1 1 d . . .
F5 F 0.8294(2) 0.13065(19) 0.52301(10) 0.0701(6) Uani 1 1 d . . .
F6 F 0.7032(2) 0.14430(18) 0.44598(11) 0.0613(5) Uani 1 1 d . . .
O1S O 0.2477(3) 0.1561(3) 0.35909(15) 0.0712(7) Uiso 1 1 d . . .
C1S C 0.0492(4) 0.2808(4) 0.3087(2) 0.0678(11) Uiso 1 1 d . . .
C2S C 0.1249(5) 0.1998(5) 0.3733(3) 0.0823(13) Uiso 1 1 d . . .
C3S C 0.3254(5) 0.0879(5) 0.4178(3) 0.0928(15) Uiso 1 1 d . . .
C4S C 0.4534(6) 0.0392(6) 0.4008(3) 0.1081(18) Uiso 1 1 d . . .

loop_
_atom_site_aniso_label
_atom_site_aniso_U_11
_atom_site_aniso_U_22
_atom_site_aniso_U_33
_atom_site_aniso_U_23
_atom_site_aniso_U_13
_atom_site_aniso_U_12
Cu1 0.03288(18) 0.0429(2) 0.02237(16) -0.01377(14) 0.00780(13) -0.02135(15)
Cu2 0.02801(18) 0.0411(2) 0.03340(19) -0.01980(15) 0.00569(13) -0.01434(15)
N1 0.0230(10) 0.0234(10) 0.0205(10) -0.0055(8) 0.0019(8) -0.0095(8)
N2 0.0251(10) 0.0239(10) 0.0255(11) -0.0072(9) 0.0025(8) -0.0105(9)
N3 0.0293(11) 0.0282(11) 0.0272(11) -0.0085(9) 0.0009(9) -0.0142(9)
N4 0.0405(13) 0.0266(11) 0.0304(12) -0.0078(9) -0.0059(10) -0.0130(10)
N5 0.0353(12) 0.0401(13) 0.0246(11) -0.0113(10) 0.0078(9) -0.0208(10)
N6 0.0575(17) 0.0516(16) 0.0244(12) -0.0111(11) 0.0131(11) -0.0212(14)
N7 0.0367(13) 0.0375(13) 0.0334(12) -0.0196(11) 0.0086(10) -0.0164(11)
N8 0.0370(13) 0.0381(13) 0.0372(13) -0.0150(11) 0.0123(11) -0.0087(11)
C1 0.0289(13) 0.0223(12) 0.0214(12) -0.0054(10) 0.0012(9) -0.0081(10)
C2 0.0379(15) 0.0288(13) 0.0234(13) -0.0100(11) 0.0032(11) -0.0100(11)
C3 0.0338(14) 0.0306(14) 0.0258(13) -0.0094(11) 0.0093(11) -0.0085(11)
C4 0.0319(14) 0.0371(15) 0.0384(16) -0.0114(13) 0.0140(12) -0.0145(12)
C5 0.0290(14) 0.0418(16) 0.0409(16) -0.0109(13) 0.0070(12) -0.0177(12)
C6 0.0257(13) 0.0281(13) 0.0322(14) -0.0053(11) 0.0001(10) -0.0131(11)
C7 0.0229(12) 0.0198(11) 0.0218(11) -0.0036(9) 0.0017(9) -0.0068(9)
C8 0.0272(13) 0.0235(12) 0.0273(13) -0.0047(10) 0.0074(10) -0.0066(10)
C9 0.0333(14) 0.0302(13) 0.0248(13) -0.0106(11) 0.0003(10) -0.0146(11)
C10 0.0351(15) 0.0297(14) 0.0428(16) -0.0061(12) -0.0044(12) -0.0119(12)
C11 0.0345(15) 0.0247(13) 0.0346(15) -0.0007(11) -0.0029(11) -0.0081(11)
C12 0.0484(18) 0.0339(15) 0.0380(17) -0.0070(13) -0.0024(14) -0.0036(14)
C13 0.0438(19) 0.0481(19) 0.052(2) -0.0048(16) 0.0136(16) 0.0050(16)
C14 0.0320(17) 0.053(2) 0.064(2) 0.0007(18) -0.0010(15) -0.0100(15)
C15 0.0391(17) 0.0452(18) 0.055(2) -0.0046(16) -0.0126(15) -0.0136(15)
C16 0.0387(16) 0.0356(15) 0.0368(16) -0.0057(13) -0.0029(12) -0.0090(13)
C17 0.0321(14) 0.0350(14) 0.0322(14) -0.0132(12) 0.0055(11) -0.0173(12)
C18 0.0261(13) 0.0346(14) 0.0377(15) -0.0158(12) 0.0043(11) -0.0138(11)
C19 0.0311(14) 0.0326(14) 0.0408(16) -0.0140(12) -0.0015(12) -0.0123(12)
C20 0.0377(16) 0.0464(18) 0.0497(18) -0.0221(15) -0.0032(13) -0.0157(14)
C21 0.0420(17) 0.0469(18) 0.066(2) -0.0314(17) 0.0040(15) -0.0235(15)
C22 0.0454(18) 0.0368(16) 0.070(2) -0.0196(16) 0.0078(16) -0.0248(15)
C23 0.0406(16) 0.0365(15) 0.0467(18) -0.0089(13) 0.0004(13) -0.0211(13)
C24 0.0327(14) 0.0404(16) 0.0377(15) -0.0131(13) 0.0017(12) -0.0198(13)
C25 0.0360(15) 0.0371(15) 0.0352(15) -0.0136(12) -0.0028(12) -0.0158(12)
C26 0.0398(15) 0.0333(14) 0.0281(13) -0.0128(11) 0.0017(11) -0.0178(12)
C27 0.0403(16) 0.0321(14) 0.0335(15) -0.0098(12) -0.0020(12) -0.0143(12)
C28 0.0390(16) 0.0492(18) 0.0358(16) -0.0119(14) -0.0040(12) -0.0167(14)
C29 0.0499(18) 0.0558(19) 0.0395(17) -0.0231(15) 0.0026(14) -0.0298(16)
C30 0.059(2) 0.0383(16) 0.0462(18) -0.0201(14) -0.0006(15) -0.0217(15)
C31 0.0459(17) 0.0329(15) 0.0377(16) -0.0136(13) -0.0055(13) -0.0101(13)
C32 0.075(2) 0.0321(16) 0.0471(19) -0.0039(14) -0.0180(17) -0.0244(16)
C33 0.0445(16) 0.0237(13) 0.0327(15) -0.0019(11) -0.0021(12) -0.0100(12)
C34 0.051(2) 0.052(2) 0.0470(19) 0.0016(16) -0.0054(15) -0.0229(17)
C35 0.112(4) 0.064(3) 0.073(3) 0.003(2) -0.048(3) -0.038(3)
C36 0.176(6) 0.054(3) 0.055(3) -0.026(2) -0.037(4) 0.011(4)
C37 0.146(5) 0.056(3) 0.050(3) -0.003(2) 0.046(3) 0.026(3)
C38 0.055(2) 0.058(2) 0.065(3) 0.014(2) 0.0224(19) 0.0005(19)
C39 0.0401(16) 0.0495(17) 0.0256(14) -0.0119(13) 0.0068(12) -0.0155(14)
C40 0.0362(15) 0.0450(17) 0.0351(15) -0.0145(13) 0.0057(12) -0.0171(13)
C41 0.0418(17) 0.061(2) 0.0440(18) -0.0218(16) 0.0206(14) -0.0231(16)
C42 0.096(3) 0.097(3) 0.0240(17) -0.0149(19) 0.0141(18) -0.031(3)
C43 0.0382(15) 0.0337(14) 0.0304(14) -0.0105(12) 0.0095(12) -0.0134(12)
C44 0.0434(17) 0.0534(19) 0.0338(15) -0.0213(14) 0.0049(13) -0.0208(15)
C45 0.0525(19) 0.0550(19) 0.0349(16) -0.0245(15) 0.0142(14) -0.0183(16)
C46 0.0406(18) 0.058(2) 0.056(2) -0.0130(18) 0.0130(16) 0.0016(16)
S1 0.0338(4) 0.0267(3) 0.0319(3) -0.0086(3) 0.0019(3) -0.0117(3)
O1 0.0513(12) 0.0357(11) 0.0387(11) -0.0167(9) 0.0047(9) -0.0191(10)
O2 0.0666(15) 0.0621(15) 0.0334(11) -0.0184(11) 0.0138(11) -0.0342(13)
O3 0.0338(12) 0.0461(13) 0.0777(17) -0.0157(12) -0.0071(11) -0.0107(10)
C47 0.058(2) 0.0320(15) 0.0445(18) -0.0101(14) -0.0015(15) -0.0171(15)
F1 0.1127(19) 0.0562(13) 0.0477(12) -0.0011(10) 0.0174(12) -0.0447(13)
F2 0.0619(14) 0.0442(11) 0.0781(16) -0.0166(11) -0.0200(11) 0.0058(10)
F3 0.1031(18) 0.0378(11) 0.0721(15) -0.0198(10) -0.0129(13) -0.0319(11)
S2 0.0541(5) 0.0317(4) 0.0425(4) -0.0078(3) -0.0110(3) -0.0180(3)
O4 0.082(2) 0.0478(15) 0.107(2) -0.0013(15) -0.0441(17) -0.0358(15)
O5 0.086(2) 0.0560(15) 0.0543(16) -0.0269(13) 0.0024(14) -0.0091(14)
O6 0.0644(15) 0.0519(14) 0.0374(12) -0.0045(10) -0.0038(11) -0.0271(12)
C48 0.0521(19) 0.0375(16) 0.0395(17) -0.0100(13) -0.0028(14) -0.0219(15)
F4 0.0612(14) 0.0518(12) 0.0906(17) -0.0285(12) 0.0121(12) -0.0127(11)
F5 0.1061(19) 0.0468(12) 0.0470(12) 0.0007(10) -0.0186(12) -0.0267(12)
F6 0.0681(14) 0.0497(11) 0.0752(15) -0.0133(10) -0.0025(11) -0.0363(11)

loop_
_atom_type_symbol
_atom_type_description
_atom_type_scat_dispersion_real
_atom_type_scat_dispersion_imag
_atom_type_scat_source
C C 0.0033 0.0016 'International Tables Vol C Tables 4.2.6.8 and 6.1.1.4'
H H 0.0000 0.0000 'International Tables Vol C Tables 4.2.6.8 and 6.1.1.4'
N N 0.0061 0.0033 'International Tables Vol C Tables 4.2.6.8 and 6.1.1.4'
O O 0.0106 0.0060 'International Tables Vol C Tables 4.2.6.8 and 6.1.1.4'
F F 0.0171 0.0103 'International Tables Vol C Tables 4.2.6.8 and 6.1.1.4'
S S 0.1246 0.1234 'International Tables Vol C Tables 4.2.6.8 and 6.1.1.4'
Cu Cu 0.3201 1.2651 'International Tables Vol C Tables 4.2.6.8 and 6.1.1.4'

loop_
_geom_angle_atom_site_label_1
_geom_angle_atom_site_label_2
_geom_angle_atom_site_label_3
_geom_angle
_geom_angle_site_symmetry_1
_geom_angle_site_symmetry_3
_geom_angle_publ_flag
N5 Cu1 N1 174.24(9) . . ?
N5 Cu1 N3 103.06(8) . . ?
N1 Cu1 N3 80.98(8) . . ?
N5 Cu1 Cu2 93.15(7) . . ?
N1 Cu1 Cu2 82.68(6) . . ?
N3 Cu1 Cu2 163.61(5) . . ?
N7 Cu2 N2 169.98(10) . . ?
N7 Cu2 N4 105.29(9) . . ?
N2 Cu2 N4 81.96(8) . . ?
N7 Cu2 Cu1 91.44(7) . . ?
N2 Cu2 Cu1 82.23(6) . . ?
N4 Cu2 Cu1 162.19(6) . . ?
C1 N1 C7 118.5(2) . . ?
C1 N1 Cu1 115.72(16) . . ?
C7 N1 Cu1 124.63(16) . . ?
C6 N2 C7 118.6(2) . . ?
C6 N2 Cu2 115.63(17) . . ?
C7 N2 Cu2 124.75(16) . . ?
C9 N3 C10 112.8(2) . . ?
C9 N3 C17 112.9(2) . . ?
C10 N3 C17 110.8(2) . . ?
C9 N3 Cu1 95.43(13) . . ?
C10 N3 Cu1 119.15(16) . . ?
C17 N3 Cu1 104.81(15) . . ?
C24 N4 C25 112.9(2) . . ?
C24 N4 C32 112.7(2) . . ?
C25 N4 C32 111.4(2) . . ?
C24 N4 Cu2 98.01(15) . . ?
C25 N4 Cu2 106.08(16) . . ?
C32 N4 Cu2 114.94(18) . . ?
C39 N5 C40 105.8(2) . . ?
C39 N5 Cu1 124.46(19) . . ?
C40 N5 Cu1 129.6(2) . . ?
C39 N6 C41 106.7(3) . . ?
C39 N6 C42 125.6(3) . . ?
C41 N6 C42 127.5(3) . . ?
C43 N7 C44 105.7(2) . . ?
C43 N7 Cu2 124.23(19) . . ?
C44 N7 Cu2 129.9(2) . . ?
C43 N8 C45 106.8(2) . . ?
C43 N8 C46 126.3(3) . . ?
C45 N8 C46 126.8(3) . . ?
N1 C1 C2 122.3(2) . . ?
N1 C1 C9 117.3(2) . . ?
C2 C1 C9 120.4(2) . . ?
C3 C2 C1 119.7(2) . . ?
C2 C3 C8 119.3(2) . . ?
C5 C4 C8 119.6(2) . . ?
C4 C5 C6 119.5(3) . . ?
N2 C6 C5 122.3(2) . . ?
N2 C6 C24 118.0(2) . . ?
C5 C6 C24 119.6(2) . . ?
N2 C7 N1 116.7(2) . . ?
N2 C7 C8 121.7(2) . . ?
N1 C7 C8 121.6(2) . . ?
C7 C8 C3 118.3(2) . . ?
C7 C8 C4 118.1(2) . . ?
C3 C8 C4 123.6(2) . . ?
N3 C9 C1 111.9(2) . . ?
N3 C10 C11 113.4(2) . . ?
C12 C11 C16 118.3(3) . . ?
C12 C11 C10 121.6(3) . . ?
C16 C11 C10 120.1(3) . . ?
C11 C12 C13 120.5(3) . . ?
C14 C13 C12 119.6(3) . . ?
C15 C14 C13 120.2(3) . . ?
C14 C15 C16 120.1(3) . . ?
C15 C16 C11 121.2(3) . . ?
N3 C17 C18 116.0(2) . . ?
C19 C18 C23 118.4(3) . . ?
C19 C18 C17 120.9(2) . . ?
C23 C18 C17 120.7(3) . . ?
C20 C19 C18 120.8(3) . . ?
C19 C20 C21 120.3(3) . . ?
C22 C21 C20 119.7(3) . . ?
C21 C22 C23 120.5(3) . . ?
C22 C23 C18 120.3(3) . . ?
N4 C24 C6 112.6(2) . . ?
N4 C25 C26 119.1(2) . . ?
C27 C26 C31 118.1(3) . . ?
C27 C26 C25 120.7(2) . . ?
C31 C26 C25 121.0(3) . . ?
C26 C27 C28 121.2(3) . . ?
C27 C28 C29 119.9(3) . . ?
C30 C29 C28 119.6(3) . . ?
C29 C30 C31 120.2(3) . . ?
C30 C31 C26 121.0(3) . . ?
N4 C32 C33 113.0(2) . . ?
C38 C33 C34 118.2(3) . . ?
C38 C33 C32 123.0(3) . . ?
C34 C33 C32 118.9(3) . . ?
C35 C34 C33 122.7(4) . . ?
C36 C35 C34 119.1(5) . . ?
C35 C36 C37 121.8(5) . . ?
C36 C37 C38 119.5(4) . . ?
C33 C38 C37 118.7(4) . . ?
N5 C39 N6 111.3(3) . . ?
C41 C40 N5 109.3(3) . . ?
C40 C41 N6 106.9(3) . . ?
N7 C43 N8 111.5(3) . . ?
C45 C44 N7 109.3(3) . . ?
C44 C45 N8 106.7(3) . . ?
O2 S1 O1 114.37(13) . . ?
O2 S1 O3 115.09(15) . . ?
O1 S1 O3 115.10(14) . . ?
O2 S1 C47 103.71(15) . . ?
O1 S1 C47 103.17(14) . . ?
O3 S1 C47 103.10(15) . . ?
F1 C47 F2 107.5(3) . . ?
F1 C47 F3 108.0(3) . . ?
F2 C47 F3 106.9(3) . . ?
F1 C47 S1 111.6(2) . . ?
F2 C47 S1 112.1(2) . . ?
F3 C47 S1 110.5(2) . . ?
O5 S2 O4 116.07(19) . . ?
O5 S2 O6 114.75(16) . . ?
O4 S2 O6 114.63(17) . . ?
O5 S2 C48 103.02(16) . . ?
O4 S2 C48 102.78(15) . . ?
O6 S2 C48 102.97(14) . . ?
F4 C48 F5 107.2(3) . . ?
F4 C48 F6 106.5(2) . . ?
F5 C48 F6 108.3(3) . . ?
F4 C48 S2 112.7(2) . . ?
F5 C48 S2 111.4(2) . . ?
F6 C48 S2 110.6(2) . . ?
C3S O1S C2S 111.4(4) . . ?
O1S C2S C1S 108.1(4) . . ?
O1S C3S C4S 110.0(5) . . ?

loop_
_geom_bond_atom_site_label_1
_geom_bond_atom_site_label_2
_geom_bond_distance
_geom_bond_site_symmetry_2
_geom_bond_publ_flag
Cu1 N5 1.909(2) . ?
Cu1 N1 1.9483(19) . ?
Cu1 N3 2.379(2) . ?
Cu1 Cu2 2.7328(5) . ?
Cu2 N7 1.909(2) . ?
Cu2 N2 1.946(2) . ?
Cu2 N4 2.352(2) . ?
N1 C1 1.333(3) . ?
N1 C7 1.373(3) . ?
N2 C6 1.335(3) . ?
N2 C7 1.368(3) . ?
N3 C9 1.469(3) . ?
N3 C10 1.477(3) . ?
N3 C17 1.486(3) . ?
N4 C24 1.465(4) . ?
N4 C25 1.475(4) . ?
N4 C32 1.484(4) . ?
N5 C39 1.325(4) . ?
N5 C40 1.374(4) . ?
N6 C39 1.342(3) . ?
N6 C41 1.374(4) . ?
N6 C42 1.471(4) . ?
N7 C43 1.324(4) . ?
N7 C44 1.381(4) . ?
N8 C43 1.344(3) . ?
N8 C45 1.381(4) . ?
N8 C46 1.458(4) . ?
C1 C2 1.414(3) . ?
C1 C9 1.512(3) . ?
C2 C3 1.358(4) . ?
C3 C8 1.410(4) . ?
C4 C5 1.350(4) . ?
C4 C8 1.417(4) . ?
C5 C6 1.418(4) . ?
C6 C24 1.509(4) . ?
C7 C8 1.410(3) . ?
C10 C11 1.505(4) . ?
C11 C12 1.383(4) . ?
C11 C16 1.390(4) . ?
C12 C13 1.400(5) . ?
C13 C14 1.382(5) . ?
C14 C15 1.365(5) . ?
C15 C16 1.380(4) . ?
C17 C18 1.514(4) . ?
C18 C19 1.393(4) . ?
C18 C23 1.394(4) . ?
C19 C20 1.382(4) . ?
C20 C21 1.382(5) . ?
C21 C22 1.373(5) . ?
C22 C23 1.392(4) . ?
C25 C26 1.518(4) . ?
C26 C27 1.386(4) . ?
C26 C31 1.397(4) . ?
C27 C28 1.389(4) . ?
C28 C29 1.393(4) . ?
C29 C30 1.375(5) . ?
C30 C31 1.390(4) . ?
C32 C33 1.501(4) . ?
C33 C38 1.357(5) . ?
C33 C34 1.390(4) . ?
C34 C35 1.364(6) . ?
C35 C36 1.336(8) . ?
C36 C37 1.347(9) . ?
C37 C38 1.449(8) . ?
C40 C41 1.346(4) . ?
C44 C45 1.351(4) . ?
S1 O2 1.436(2) . ?
S1 O1 1.437(2) . ?
S1 O3 1.440(2) . ?
S1 C47 1.822(3) . ?
C47 F1 1.321(4) . ?
C47 F2 1.328(4) . ?
C47 F3 1.337(4) . ?
S2 O5 1.428(3) . ?
S2 O4 1.429(3) . ?
S2 O6 1.432(2) . ?
S2 C48 1.829(3) . ?
C48 F4 1.318(4) . ?
C48 F5 1.331(4) . ?
C48 F6 1.334(3) . ?
O1S C3S 1.402(6) . ?
O1S C2S 1.417(5) . ?
C1S C2S 1.506(6) . ?
C3S C4S 1.494(7) . ?
